data_2011547
loop_
_publ_author_name
'Ziemer, Burkhard'
'Surygina, Oxana'

_publ_section_title
;
 2,4,6-Trimethylphenol
;
_journal_issue 11
_journal_name_full 'Acta Crystallographica Section C'
_journal_page_first e528
_journal_page_last e528
_journal_paper_doi 10.1107/S0108270100013524
_journal_volume 56
_journal_year 2000
_chemical_formula_sum 'C9 H12 O'
_chemical_formula_weight 136.19
_chemical_name_systematic
;
 Trimethylphenol
;
_space_group_IT_number 14
_symmetry_cell_setting monoclinic
_symmetry_space_group_name_Hall '-P 2ybc'
_symmetry_space_group_name_H-M 'P 1 21/c 1'
_audit_creation_method SHELXL-97
_cell_angle_alpha 90.00
_cell_angle_beta 97.94(3)
_cell_angle_gamma 90.00
_cell_formula_units_Z 4
_cell_length_a 11.575(3)
_cell_length_b 4.3655(6)
_cell_length_c 15.647(4)
_cell_measurement_reflns_used 2000
_cell_measurement_temperature 180(2)
_cell_measurement_theta_max 20.0
_cell_measurement_theta_min 5.0
_cell_volume 783.1(3)
_computing_cell_refinement IPDS-2.87
_computing_data_collection 'IPDS-2.87 (Stoe & Cie, 1997)'
_computing_data_reduction IPDS-2.87
_computing_publication_material SHELXL97
_computing_structure_refinement 'SHELXL97 (Sheldrick, 1997)'
_computing_structure_solution 'SHELXS97 (Sheldrick, 1990)'
_diffrn_ambient_temperature 180(2)
_diffrn_detector_area_resol_mean 6.667
_diffrn_measured_fraction_theta_full .947
_diffrn_measured_fraction_theta_max .947
_diffrn_measurement_device 'Stoe IPDS'
_diffrn_measurement_method '\f-rotation, \f-incr. = 1.5\%, 153 exposures'
_diffrn_radiation_monochromator 'planar graphite'
_diffrn_radiation_source 'fine-focus sealed X-ray tube'
_diffrn_radiation_type MoK\a
_diffrn_radiation_wavelength .71073
_diffrn_reflns_av_R_equivalents .028
_diffrn_reflns_av_sigmaI/netI .0289
_diffrn_reflns_limit_h_max 14
_diffrn_reflns_limit_h_min -14
_diffrn_reflns_limit_k_max 4
_diffrn_reflns_limit_k_min -4
_diffrn_reflns_limit_l_max 19
_diffrn_reflns_limit_l_min -19
_diffrn_reflns_number 4975
_diffrn_reflns_theta_full 25.70
_diffrn_reflns_theta_max 25.70
_diffrn_reflns_theta_min 2.96
_diffrn_standards_decay_% 0
_diffrn_standards_number 0
_exptl_absorpt_coefficient_mu .073
_exptl_absorpt_correction_type none
_exptl_crystal_colour colourless
_exptl_crystal_density_diffrn 1.155
_exptl_crystal_density_meas ?
_exptl_crystal_density_method none
_exptl_crystal_description prism
_exptl_crystal_F_000 296
_exptl_crystal_size_max .60
_exptl_crystal_size_mid .20
_exptl_crystal_size_min .20
_refine_diff_density_max .202
_refine_diff_density_min -.122
_refine_ls_extinction_method none
_refine_ls_goodness_of_fit_ref .995
_refine_ls_hydrogen_treatment refall
_refine_ls_matrix_type full
_refine_ls_number_parameters 139
_refine_ls_number_reflns 1412
_refine_ls_number_restraints 0
_refine_ls_restrained_S_all .995
_refine_ls_R_factor_all .055
_refine_ls_R_factor_gt .039
_refine_ls_shift/su_max .003
_refine_ls_shift/su_mean .001
_refine_ls_structure_factor_coef Fsqd
_refine_ls_weighting_details 'calc w = 1/[\s^2^(Fo^2^)+(0.0742P)^2^] where P = (Fo^2^+2Fc^2^)/3'
_refine_ls_weighting_scheme calc
_refine_ls_wR_factor_ref .108
_reflns_number_gt 1063
_reflns_number_total 1412
_reflns_threshold_expression I>2\s(I)
_cod_data_source_file qa0407.cif
_cod_data_source_block I
_cod_depositor_comments
;
The following automatic conversions were performed:
'_symmetry_cell_setting' value 'Monoclinic' changed to 'monoclinic'
according to '/home/saulius/struct/CIF-dictionaries/cif_core.dic'
dictionary named 'cif_core.dic' version 2.4.1 from 2010-06-29.

Automatic conversion script
Id: cif_fix_enum 1527 2010-12-29 10:47:43Z saulius 

The following automatic conversions were performed:

'_symmetry_cell_setting' value 'Monoclinic' changed to 'monoclinic'
according to /home/saulius/struct/CIF-dictionaries/cif_core.dic
dictionary named 'cif_core.dic' version 2.4.1 from 2010-06-29.

Automatic conversion script
Id: cif_fix_values 1715 2011-07-08 13:25:40Z adriana 

The following automatic conversions were performed:

'_exptl_crystal_density_meas' value 'not measured' was changed to '?'
- the value is perceived as not measured.

Automatic conversion script
Id: cif_fix_values 3008 2015-01-20 13:52:24Z robertas 
;
_cod_original_sg_symbol_H-M 'P 21/c'
_cod_database_code 2011547
_cod_database_fobs_code 2011547

loop_
_symmetry_equiv_pos_as_xyz
'x, y, z'
'-x, y+1/2, -z+1/2'
'-x, -y, -z'
'x, -y-1/2, z-1/2'

loop_
_atom_site_label
_atom_site_fract_x
_atom_site_fract_y
_atom_site_fract_z
_atom_site_U_iso_or_equiv
_atom_site_adp_type
_atom_site_calc_flag
_atom_site_refinement_flags
_atom_site_occupancy
_atom_site_disorder_assembly
_atom_site_disorder_group
_atom_site_type_symbol
C1 .83193(11) .0183(3) .27937(8) .0244(3) Uani d . 1 . . C
C2 .82592(12) .1022(3) .36469(8) .0266(4) Uani d . 1 . . C
C3 .91816(14) .2965(4) .41457(10) .0347(4) Uani d . 1 . . C
H3A .9287(16) .490(5) .3858(12) .060(6) Uiso d . 1 . . H
H3B .8970(16) .334(4) .4708(13) .055(5) Uiso d . 1 . . H
H3C .993(2) .195(5) .4194(13) .066(6) Uiso d . 1 . . H
C4 .73194(12) -.0049(4) .40219(8) .0294(4) Uani d . 1 . . C
H4 .7281(12) .051(4) .4627(10) .033(4) Uiso d . 1 . . H
C5 .64616(12) -.1896(4) .35892(9) .0302(4) Uani d . 1 . . C
C6 .54756(16) -.3111(5) .40250(12) .0429(5) Uani d . 1 . . C
H6A .518(3) -.158(8) .4397(19) .112(9) Uiso d . 1 . . H
H6B .569(2) -.474(7) .4371(18) .108(10) Uiso d . 1 . . H
H6C .482(2) -.349(6) .3619(17) .090(8) Uiso d . 1 . . H
C7 .65560(13) -.2666(4) .27391(9) .0313(4) Uani d . 1 . . C
H7 .5967(14) -.392(4) .2441(10) .033(4) Uiso d . 1 . . H
C8 .74717(12) -.1652(4) .23288(8) .0284(4) Uani d . 1 . . C
C9 .75525(16) -.2526(5) .14077(9) .0393(5) Uani d . 1 . . C
H9A .683(2) -.342(5) .1138(13) .070(6) Uiso d . 1 . . H
H9B .8180(19) -.393(5) .1361(12) .065(6) Uiso d . 1 . . H
H9C .7733(17) -.079(6) .1080(13) .069(6) Uiso d . 1 . . H
O1 .92452(8) .1055(3) .23730(6) .0301(3) Uani d . 1 . . O
H1Y .9620(17) .269(5) .2610(13) .057(6) Uiso d . 1 . . H

loop_
_atom_site_aniso_label
_atom_site_aniso_U_11
_atom_site_aniso_U_22
_atom_site_aniso_U_33
_atom_site_aniso_U_12
_atom_site_aniso_U_13
_atom_site_aniso_U_23
C1 .0240(7) .0241(9) .0259(7) .0040(6) .0066(5) .0039(6)
C2 .0300(7) .0246(9) .0248(7) .0048(6) .0029(5) .0027(5)
C3 .0393(10) .0376(11) .0273(8) -.0045(7) .0048(6) -.0035(7)
C4 .0349(8) .0324(10) .0220(7) .0053(6) .0079(6) .0026(6)
C5 .0288(8) .0332(10) .0300(7) .0040(6) .0086(6) .0045(6)
C6 .0358(10) .0555(13) .0404(9) -.0026(8) .0161(7) .0056(9)
C7 .0261(8) .0366(10) .0313(7) -.0025(7) .0040(6) -.0017(6)
C8 .0288(8) .0321(9) .0242(7) .0045(6) .0038(5) .0005(6)
C9 .0358(9) .0553(13) .0277(8) -.0060(8) .0079(6) -.0096(7)
O1 .0299(6) .0308(7) .0314(5) -.0027(5) .0113(4) -.0019(4)

loop_
_atom_type_symbol
_atom_type_description
_atom_type_scat_dispersion_real
_atom_type_scat_dispersion_imag
_atom_type_scat_source
C C .0033 .0016 'International Tables Vol C Tables 4.2.6.8 and 6.1.1.4'
H H .0000 .0000 'International Tables Vol C Tables 4.2.6.8 and 6.1.1.4'
O O .0106 .0060 'International Tables Vol C Tables 4.2.6.8 and 6.1.1.4'

loop_
_geom_angle_atom_site_label_1
_geom_angle_atom_site_label_2
_geom_angle_atom_site_label_3
_geom_angle
O1 C1 C8 116.45(11)
O1 C1 C2 121.75(13)
C8 C1 C2 121.77(12)
C4 C2 C1 117.52(13)
C4 C2 C3 121.03(12)
C1 C2 C3 121.44(13)
C2 C3 H3A 112.2(11)
C2 C3 H3B 108.7(11)
H3A C3 H3B 110.0(16)
C2 C3 H3C 110.3(13)
H3A C3 H3C 105.5(17)
H3B C3 H3C 110.1(16)
C5 C4 C2 122.83(12)
C5 C4 H4 119.4(9)
C2 C4 H4 117.8(9)
C4 C5 C7 117.62(13)
C4 C5 C6 121.49(13)
C7 C5 C6 120.86(15)
C5 C6 H6A 112.0(19)
C5 C6 H6B 112.3(16)
H6A C6 H6B 106(2)
C5 C6 H6C 110.7(15)
H6A C6 H6C 102(2)
H6B C6 H6C 114(2)
C8 C7 C5 122.15(15)
C8 C7 H7 120.1(9)
C5 C7 H7 117.7(9)
C7 C8 C1 118.10(12)
C7 C8 C9 120.99(14)
C1 C8 C9 120.90(13)
C8 C9 H9A 110.7(12)
C8 C9 H9B 112.4(12)
H9A C9 H9B 109.3(18)
C8 C9 H9C 111.2(13)
H9A C9 H9C 109.0(17)
H9B C9 H9C 103.9(17)
C1 O1 H1Y 112.8(12)

loop_
_geom_bond_atom_site_label_1
_geom_bond_atom_site_label_2
_geom_bond_site_symmetry_2
_geom_bond_distance
_geom_bond_publ_flag
C1 O1 . 1.3863(16) ?
C1 C8 . 1.391(2) ?
C1 C2 . 1.3953(19) ?
C2 C4 . 1.387(2) ?
C2 C3 . 1.496(2) ?
C3 H3A . .97(2) ?
C3 H3B . .96(2) ?
C3 H3C . .97(2) ?
C4 C5 . 1.381(2) ?
C4 H4 . .984(16) ?
C5 C7 . 1.391(2) ?
C5 C6 . 1.505(2) ?
C6 H6A . .98(3) ?
C6 H6B . .91(3) ?
C6 H6C . .94(3) ?
C7 C8 . 1.385(2) ?
C7 H7 . .947(16) ?
C8 C9 . 1.5063(19) ?
C9 H9A . .97(2) ?
C9 H9B . .96(2) ?
C9 H9C . .95(2) ?
O1 H1Y . .89(2) ?

loop_
_geom_torsion_atom_site_label_1
_geom_torsion_atom_site_label_2
_geom_torsion_atom_site_label_3
_geom_torsion_atom_site_label_4
_geom_torsion
O1 C1 C2 C4 -177.80(12)
C8 C1 C2 C4 .2(2)
O1 C1 C2 C3 1.3(2)
C8 C1 C2 C3 179.28(15)
C1 C2 C4 C5 .4(2)
C3 C2 C4 C5 -178.74(15)
C2 C4 C5 C7 -.6(2)
C2 C4 C5 C6 177.81(15)
C4 C5 C7 C8 .2(2)
C6 C5 C7 C8 -178.17(15)
C5 C7 C8 C1 .3(2)
C5 C7 C8 C9 179.91(15)
O1 C1 C8 C7 177.58(13)
C2 C1 C8 C7 -.5(2)
O1 C1 C8 C9 -2.0(2)
C2 C1 C8 C9 179.89(14)

loop_
_cod_related_entry_id
_cod_related_entry_database
_cod_related_entry_code
1 ChemSpider 10248
